data_7125867
loop_
_publ_author_name
'Feng, Shumin'
'Gong, Shengyi'
'Feng, Guoqiang'

_publ_section_title
;
 Aggregation-induced emission and solid fluorescence of fluorescein
 derivatives.
;
_journal_issue 16
_journal_name_full 'Chemical communications (Cambridge, England)'
_journal_page_first 2511
_journal_page_last 2513
_journal_paper_doi 10.1039/c9cc09784h
_journal_volume 56
_journal_year 2020
_chemical_formula_moiety 'C22 H16 O5'
_chemical_formula_sum 'C22 H16 O5'
_chemical_formula_weight 360.35
_space_group_crystal_system orthorhombic
_space_group_IT_number 33
_space_group_name_Hall 'P 2c -2n'
_space_group_name_H-M_alt 'P n a 21'
_atom_sites_solution_hydrogens geom
_atom_sites_solution_primary direct
_audit_creation_date 2018-12-19
_audit_creation_method
; 
Olex2 1.2 
(compiled 2018.05.29 svn.r3508 for OlexSys, GUI svn.r5506) 
;
_audit_update_record
;
2019-12-09 deposited with the CCDC.	2020-01-23 downloaded from the CCDC.
;
_cell_angle_alpha 90
_cell_angle_beta 90
_cell_angle_gamma 90
_cell_formula_units_Z 4
_cell_length_a 8.5365(19)
_cell_length_b 10.915(2)
_cell_length_c 18.183(4)
_cell_measurement_reflns_used 2642
_cell_measurement_temperature 293(2)
_cell_measurement_theta_max 24.12
_cell_measurement_theta_min 2.18
_cell_volume 1694.2(6)
_computing_cell_refinement 'SAINT v7.68A (Bruker, 2009)'
_computing_data_collection 'Bruker APEX2'
_computing_data_reduction 'SAINT v7.68A (Bruker, 2009)'
_computing_molecular_graphics 'Olex2 (Dolomanov et al., 2009)'
_computing_publication_material 'Olex2 (Dolomanov et al., 2009)'
_computing_structure_refinement 'XL (Sheldrick, 2008)'
_computing_structure_solution 'XS (Sheldrick, 2008)'
_diffrn_ambient_temperature 293(2)
_diffrn_measured_fraction_theta_full 0.997
_diffrn_measured_fraction_theta_max 0.997
_diffrn_measurement_device_type 'Bruker APEX-II CCD'
_diffrn_measurement_method '\f and \w scans'
_diffrn_radiation_monochromator graphite
_diffrn_radiation_type MoK\a
_diffrn_radiation_wavelength 0.71073
_diffrn_reflns_av_R_equivalents 0.0457
_diffrn_reflns_av_unetI/netI 0.0430
_diffrn_reflns_Laue_measured_fraction_full 0.997
_diffrn_reflns_Laue_measured_fraction_max 0.997
_diffrn_reflns_limit_h_max 10
_diffrn_reflns_limit_h_min -10
_diffrn_reflns_limit_k_max 13
_diffrn_reflns_limit_k_min -12
_diffrn_reflns_limit_l_max 21
_diffrn_reflns_limit_l_min -21
_diffrn_reflns_number 10895
_diffrn_reflns_point_group_measured_fraction_full 0.990
_diffrn_reflns_point_group_measured_fraction_max 0.990
_diffrn_reflns_theta_full 25.016
_diffrn_reflns_theta_max 25.016
_diffrn_reflns_theta_min 2.176
_diffrn_standards_number 0
_exptl_absorpt_coefficient_mu 0.100
_exptl_absorpt_correction_T_max 0.7452
_exptl_absorpt_correction_T_min 0.6323
_exptl_absorpt_correction_type multi-scan
_exptl_absorpt_process_details
; 
SADABS-2008/1 (Bruker,2008) was used for absorption correction. 
wR2(int) was 0.1038 before and 0.0625 after correction. 
The Ratio of minimum to maximum transmission is 0.8485. 
The \l/2 correction factor is 0.0015. 
;
_exptl_crystal_colour red
_exptl_crystal_density_diffrn 1.413
_exptl_crystal_description block
_exptl_crystal_F_000 752
_exptl_crystal_size_max 0.15
_exptl_crystal_size_mid 0.12
_exptl_crystal_size_min 0.1
_refine_diff_density_max 0.116
_refine_diff_density_min -0.141
_refine_diff_density_rms 0.030
_refine_ls_abs_structure_details
; 
 Flack x determined using 980 quotients [(I+)-(I-)]/[(I+)+(I-)] 
 (Parsons, Flack and Wagner, Acta Cryst. B69 (2013) 249-259). 
;
_refine_ls_abs_structure_Flack -0.5(8)
_refine_ls_extinction_method none
_refine_ls_goodness_of_fit_ref 1.014
_refine_ls_hydrogen_treatment constr
_refine_ls_matrix_type full
_refine_ls_number_parameters 246
_refine_ls_number_reflns 2957
_refine_ls_number_restraints 1
_refine_ls_restrained_S_all 1.014
_refine_ls_R_factor_all 0.0491
_refine_ls_R_factor_gt 0.0354
_refine_ls_shift/su_max 0.000
_refine_ls_shift/su_mean 0.000
_refine_ls_structure_factor_coef Fsqd
_refine_ls_weighting_details 'w=1/[\s^2^(Fo^2^)+(0.0502P)^2^+0.0393P] where P=(Fo^2^+2Fc^2^)/3'
_refine_ls_weighting_scheme calc
_refine_ls_wR_factor_gt 0.0852
_refine_ls_wR_factor_ref 0.0942
_reflns_Friedel_coverage 0.920
_reflns_Friedel_fraction_full 0.983
_reflns_Friedel_fraction_max 0.983
_reflns_number_gt 2424
_reflns_number_total 2957
_reflns_threshold_expression 'I > 2\s(I)'
_cod_data_source_file c9cc09784h2.cif
_cod_data_source_block mo_181218f_0m
_cod_depositor_comments 'Adding full bibliography for 7125866--7125867.cif.'
_cod_database_code 7125867
_shelx_shelxl_version_number 2014/7
_shelx_space_group_comment
; 
The symmetry employed for this shelxl refinement is uniquely defined 
by the following loop, which should always be used as a source of 
symmetry information in preference to the above space-group names. 
They are only intended as comments. 
;
_shelx_estimated_absorpt_t_max 0.990
_shelx_estimated_absorpt_t_min 0.985
_olex2_refinement_description
; 
1. Fixed Uiso 
 At 1.2 times of: 
  All C(H) groups 
 At 1.5 times of: 
  All C(H,H,H) groups 
2.a Aromatic/amide H refined with riding coordinates: 
 C3(H3), C4(H4), C7(H7), C11(H11), C13(H13), C14(H14), C16(H16), C17(H17), 
 C18(H18), C19(H19) 
2.b Idealised Me refined as rotating group: 
 C1(H1A,H1B,H1C), C22(H22A,H22B,H22C) 
;
_olex2_submission_special_instructions 'No special instructions were received'

loop_
_space_group_symop_operation_xyz
'x, y, z'
'-x, -y, z+1/2'
'-x+1/2, y+1/2, z+1/2'
'x+1/2, -y+1/2, z'

loop_
_atom_site_label
_atom_site_type_symbol
_atom_site_fract_x
_atom_site_fract_y
_atom_site_fract_z
_atom_site_U_iso_or_equiv
_atom_site_adp_type
_atom_site_occupancy
_atom_site_site_symmetry_order
_atom_site_calc_flag
_atom_site_refinement_flags_posn
C1 C 0.7171(6) 0.1287(3) 0.2989(3) 0.0714(13) Uani 1 1 d .
H1A H 0.7661 0.0909 0.2571 0.107 Uiso 1 1 calc GR
H1B H 0.6121 0.0984 0.3039 0.107 Uiso 1 1 calc GR
H1C H 0.7756 0.1094 0.3425 0.107 Uiso 1 1 calc GR
C2 C 0.6363(5) 0.3011(3) 0.2292(2) 0.0468(9) Uani 1 1 d .
C3 C 0.6395(5) 0.4271(3) 0.2197(2) 0.0514(10) Uani 1 1 d .
H3 H 0.6930 0.4762 0.2531 0.062 Uiso 1 1 calc R
C4 C 0.5643(4) 0.4791(3) 0.16129(17) 0.0458(9) Uani 1 1 d .
H4 H 0.5685 0.5637 0.1552 0.055 Uiso 1 1 calc R
C5 C 0.4812(4) 0.4090(3) 0.11046(18) 0.0357(7) Uani 1 1 d .
C6 C 0.4824(4) 0.2833(3) 0.12164(17) 0.0364(8) Uani 1 1 d .
C7 C 0.5592(4) 0.2272(3) 0.1796(2) 0.0421(8) Uani 1 1 d .
H7 H 0.5588 0.1424 0.1849 0.050 Uiso 1 1 calc R
C8 C 0.3988(4) 0.4579(3) 0.04810(17) 0.0348(7) Uani 1 1 d .
C9 C 0.3233(4) 0.3790(3) 0.00183(17) 0.0354(7) Uani 1 1 d .
C10 C 0.3264(4) 0.2497(3) 0.01572(18) 0.0360(8) Uani 1 1 d .
C11 C 0.2550(4) 0.1666(3) -0.0276(2) 0.0406(8) Uani 1 1 d .
H11 H 0.2621 0.0838 -0.0161 0.049 Uiso 1 1 calc R
C12 C 0.1686(4) 0.2037(3) -0.0911(2) 0.0452(9) Uani 1 1 d .
C13 C 0.1609(5) 0.3346(3) -0.1042(2) 0.0472(9) Uani 1 1 d .
H13 H 0.1028 0.3631 -0.1439 0.057 Uiso 1 1 calc R
C14 C 0.2343(4) 0.4159(3) -0.06130(19) 0.0430(9) Uani 1 1 d .
H14 H 0.2275 0.4988 -0.0727 0.052 Uiso 1 1 calc R
C15 C 0.4079(4) 0.5918(3) 0.03153(18) 0.0358(8) Uani 1 1 d .
C16 C 0.4947(4) 0.6269(3) -0.02893(19) 0.0429(8) Uani 1 1 d .
H16 H 0.5384 0.5673 -0.0592 0.052 Uiso 1 1 calc R
C17 C 0.5177(5) 0.7483(3) -0.0452(2) 0.0494(10) Uani 1 1 d .
H17 H 0.5757 0.7701 -0.0865 0.059 Uiso 1 1 calc R
C18 C 0.4558(5) 0.8375(3) -0.0009(2) 0.0487(9) Uani 1 1 d .
H18 H 0.4729 0.9198 -0.0116 0.058 Uiso 1 1 calc R
C19 C 0.3680(4) 0.8044(3) 0.0596(2) 0.0417(9) Uani 1 1 d .
H19 H 0.3260 0.8648 0.0897 0.050 Uiso 1 1 calc R
C20 C 0.3416(4) 0.6823(3) 0.07589(18) 0.0351(7) Uani 1 1 d .
C21 C 0.2361(4) 0.6470(3) 0.13731(18) 0.0376(8) Uani 1 1 d .
C22 C 0.1041(5) 0.7128(4) 0.2433(2) 0.0580(11) Uani 1 1 d .
H22A H 0.0086 0.6785 0.2246 0.087 Uiso 1 1 calc GR
H22B H 0.0813 0.7870 0.2695 0.087 Uiso 1 1 calc GR
H22C H 0.1530 0.6552 0.2759 0.087 Uiso 1 1 calc GR
O2 O 0.4073(3) 0.20536(19) 0.07469(12) 0.0432(6) Uani 1 1 d .
O1 O 0.7137(4) 0.2579(2) 0.28893(15) 0.0605(8) Uani 1 1 d .
O3 O 0.1046(3) 0.1293(2) -0.13269(14) 0.0607(8) Uani 1 1 d .
O4 O 0.1796(3) 0.5484(2) 0.14429(15) 0.0554(7) Uani 1 1 d .
O5 O 0.2084(3) 0.7393(2) 0.18301(13) 0.0512(7) Uani 1 1 d .

loop_
_atom_site_aniso_label
_atom_site_aniso_U_11
_atom_site_aniso_U_22
_atom_site_aniso_U_33
_atom_site_aniso_U_23
_atom_site_aniso_U_13
_atom_site_aniso_U_12
C1 0.109(4) 0.053(2) 0.052(2) 0.002(2) -0.027(3) 0.014(2)
C2 0.055(2) 0.044(2) 0.041(2) -0.0011(17) -0.0085(18) 0.0088(18)
C3 0.065(2) 0.041(2) 0.048(2) -0.0044(17) -0.016(2) -0.0033(18)
C4 0.057(2) 0.0317(16) 0.049(2) 0.0000(16) -0.0072(19) -0.0037(16)
C5 0.0372(19) 0.0323(17) 0.0375(17) -0.0006(14) 0.0025(15) 0.0016(14)
C6 0.0392(19) 0.0341(17) 0.0360(19) -0.0025(14) 0.0005(16) 0.0020(15)
C7 0.049(2) 0.0333(16) 0.0435(19) 0.0024(16) -0.0030(17) 0.0061(15)
C8 0.0351(17) 0.0324(16) 0.0368(17) 0.0011(14) 0.0050(15) 0.0026(14)
C9 0.0387(17) 0.0336(17) 0.0338(16) -0.0005(15) 0.0033(15) 0.0034(14)
C10 0.0351(18) 0.0370(17) 0.0359(19) -0.0005(15) 0.0010(15) 0.0029(14)
C11 0.045(2) 0.0322(16) 0.0442(19) -0.0007(15) -0.0002(17) -0.0013(15)
C12 0.047(2) 0.048(2) 0.041(2) -0.0046(17) 0.0004(19) -0.0062(17)
C13 0.051(2) 0.049(2) 0.042(2) 0.0005(17) -0.0062(18) 0.0000(17)
C14 0.049(2) 0.037(2) 0.0429(19) 0.0019(16) -0.0001(18) 0.0037(16)
C15 0.0379(19) 0.0341(17) 0.0353(18) 0.0011(14) -0.0022(15) 0.0003(14)
C16 0.048(2) 0.0419(18) 0.0391(18) 0.0040(16) 0.0049(17) 0.0037(16)
C17 0.055(2) 0.044(2) 0.049(2) 0.0090(17) 0.0087(19) 0.0014(17)
C18 0.051(2) 0.0352(18) 0.060(2) 0.0114(18) 0.005(2) -0.0016(16)
C19 0.044(2) 0.0324(17) 0.049(2) 0.0002(16) -0.0006(18) 0.0053(15)
C20 0.0365(18) 0.0317(17) 0.0370(17) 0.0023(14) -0.0031(15) 0.0013(13)
C21 0.042(2) 0.0340(17) 0.0363(18) 0.0005(14) -0.0020(16) 0.0060(15)
C22 0.067(3) 0.066(2) 0.042(2) 0.0032(19) 0.014(2) 0.007(2)
O2 0.0574(16) 0.0313(11) 0.0409(13) -0.0004(10) -0.0104(12) -0.0017(11)
O1 0.086(2) 0.0472(15) 0.0477(15) -0.0014(13) -0.0248(16) 0.0086(14)
O3 0.0746(19) 0.0555(16) 0.0519(16) -0.0058(13) -0.0135(15) -0.0110(15)
O4 0.0718(18) 0.0375(14) 0.0570(15) 0.0016(12) 0.0148(15) -0.0066(12)
O5 0.0655(17) 0.0423(13) 0.0458(13) -0.0039(12) 0.0132(13) 0.0039(11)

loop_
_atom_type_symbol
_atom_type_description
_atom_type_scat_dispersion_real
_atom_type_scat_dispersion_imag
_atom_type_scat_source
C C 0.0033 0.0016 'International Tables Vol C Tables 4.2.6.8 and 6.1.1.4'
H H 0.0000 0.0000 'International Tables Vol C Tables 4.2.6.8 and 6.1.1.4'
O O 0.0106 0.0060 'International Tables Vol C Tables 4.2.6.8 and 6.1.1.4'

loop_
_geom_angle_atom_site_label_1
_geom_angle_atom_site_label_2
_geom_angle_atom_site_label_3
_geom_angle
H1A C1 H1B 109.5
H1A C1 H1C 109.5
H1B C1 H1C 109.5
O1 C1 H1A 109.5
O1 C1 H1B 109.5
O1 C1 H1C 109.5
C7 C2 C3 120.6(3)
O1 C2 C3 115.8(3)
O1 C2 C7 123.6(3)
C2 C3 H3 120.0
C4 C3 C2 120.0(3)
C4 C3 H3 120.0
C3 C4 H4 119.1
C3 C4 C5 121.8(3)
C5 C4 H4 119.1
C4 C5 C8 124.6(3)
C6 C5 C4 116.3(3)
C6 C5 C8 119.1(3)
C7 C6 C5 123.5(3)
O2 C6 C5 121.4(3)
O2 C6 C7 115.1(3)
C2 C7 C6 117.8(3)
C2 C7 H7 121.1
C6 C7 H7 121.1
C5 C8 C15 119.8(3)
C9 C8 C5 118.9(3)
C9 C8 C15 121.1(3)
C8 C9 C10 120.2(3)
C8 C9 C14 124.4(3)
C10 C9 C14 115.3(3)
C11 C10 C9 123.4(3)
C11 C10 O2 116.8(3)
O2 C10 C9 119.8(3)
C10 C11 H11 119.5
C10 C11 C12 121.0(3)
C12 C11 H11 119.5
C11 C12 C13 115.9(3)
O3 C12 C11 122.4(3)
O3 C12 C13 121.7(3)
C12 C13 H13 118.8
C14 C13 C12 122.4(3)
C14 C13 H13 118.8
C9 C14 H14 119.1
C13 C14 C9 121.9(3)
C13 C14 H14 119.1
C16 C15 C8 117.4(3)
C16 C15 C20 118.8(3)
C20 C15 C8 123.7(3)
C15 C16 H16 119.4
C17 C16 C15 121.1(3)
C17 C16 H16 119.4
C16 C17 H17 119.8
C18 C17 C16 120.4(4)
C18 C17 H17 119.8
C17 C18 H18 120.3
C17 C18 C19 119.4(3)
C19 C18 H18 120.3
C18 C19 H19 119.6
C18 C19 C20 120.8(3)
C20 C19 H19 119.6
C15 C20 C21 119.7(3)
C19 C20 C15 119.5(3)
C19 C20 C21 120.7(3)
O4 C21 C20 124.2(3)
O4 C21 O5 123.3(3)
O5 C21 C20 112.4(3)
H22A C22 H22B 109.5
H22A C22 H22C 109.5
H22B C22 H22C 109.5
O5 C22 H22A 109.5
O5 C22 H22B 109.5
O5 C22 H22C 109.5
C10 O2 C6 120.6(2)
C2 O1 C1 117.2(3)
C21 O5 C22 115.7(3)

loop_
_geom_bond_atom_site_label_1
_geom_bond_atom_site_label_2
_geom_bond_distance
C1 H1A 0.9600
C1 H1B 0.9600
C1 H1C 0.9600
C1 O1 1.423(5)
C2 C3 1.386(5)
C2 C7 1.378(5)
C2 O1 1.355(5)
C3 H3 0.9300
C3 C4 1.365(5)
C4 H4 0.9300
C4 C5 1.394(4)
C5 C6 1.387(4)
C5 C8 1.437(5)
C6 C7 1.384(4)
C6 O2 1.365(4)
C7 H7 0.9300
C8 C9 1.366(4)
C8 C15 1.494(4)
C9 C10 1.434(4)
C9 C14 1.434(5)
C10 C11 1.348(5)
C10 O2 1.364(4)
C11 H11 0.9300
C11 C12 1.428(5)
C12 C13 1.450(5)
C12 O3 1.237(4)
C13 H13 0.9300
C13 C14 1.338(5)
C14 H14 0.9300
C15 C16 1.380(5)
C15 C20 1.396(4)
C16 H16 0.9300
C16 C17 1.371(5)
C17 H17 0.9300
C17 C18 1.369(5)
C18 H18 0.9300
C18 C19 1.380(5)
C19 H19 0.9300
C19 C20 1.383(4)
C20 C21 1.486(5)
C21 O4 1.186(4)
C21 O5 1.328(4)
C22 H22A 0.9600
C22 H22B 0.9600
C22 H22C 0.9600
C22 O5 1.441(5)

loop_
_geom_torsion_atom_site_label_1
_geom_torsion_atom_site_label_2
_geom_torsion_atom_site_label_3
_geom_torsion_atom_site_label_4
_geom_torsion
C2 C3 C4 C5 0.8(6)
C3 C2 C7 C6 -1.7(5)
C3 C2 O1 C1 -177.9(4)
C3 C4 C5 C6 -1.5(5)
C3 C4 C5 C8 179.6(3)
C4 C5 C6 C7 0.5(5)
C4 C5 C6 O2 -178.9(3)
C4 C5 C8 C9 179.2(3)
C4 C5 C8 C15 4.2(5)
C5 C6 C7 C2 1.0(5)
C5 C6 O2 C10 -1.0(5)
C5 C8 C9 C10 0.1(5)
C5 C8 C9 C14 178.6(3)
C5 C8 C15 C16 108.2(4)
C5 C8 C15 C20 -68.0(4)
C6 C5 C8 C9 0.4(5)
C6 C5 C8 C15 -174.7(3)
C7 C2 C3 C4 0.8(6)
C7 C2 O1 C1 1.5(6)
C7 C6 O2 C10 179.5(3)
C8 C5 C6 C7 179.5(3)
C8 C5 C6 O2 0.1(5)
C8 C9 C10 C11 -179.8(3)
C8 C9 C10 O2 -1.0(5)
C8 C9 C14 C13 -179.1(3)
C8 C15 C16 C17 -175.6(3)
C8 C15 C20 C19 174.3(3)
C8 C15 C20 C21 -9.4(5)
C9 C8 C15 C16 -66.8(4)
C9 C8 C15 C20 117.1(4)
C9 C10 C11 C12 -0.6(5)
C9 C10 O2 C6 1.5(4)
C10 C9 C14 C13 -0.5(5)
C10 C11 C12 C13 -1.2(5)
C10 C11 C12 O3 178.4(3)
C11 C10 O2 C6 -179.7(3)
C11 C12 C13 C14 2.2(5)
C12 C13 C14 C9 -1.4(6)
C14 C9 C10 C11 1.5(5)
C14 C9 C10 O2 -179.7(3)
C15 C8 C9 C10 175.1(3)
C15 C8 C9 C14 -6.4(5)
C15 C16 C17 C18 0.7(5)
C15 C20 C21 O4 -14.4(5)
C15 C20 C21 O5 167.2(3)
C16 C15 C20 C19 -1.8(5)
C16 C15 C20 C21 174.6(3)
C16 C17 C18 C19 -1.0(5)
C17 C18 C19 C20 -0.1(5)
C18 C19 C20 C15 1.5(5)
C18 C19 C20 C21 -174.8(3)
C19 C20 C21 O4 161.9(3)
C19 C20 C21 O5 -16.5(4)
C20 C15 C16 C17 0.7(5)
C20 C21 O5 C22 178.8(3)
O2 C6 C7 C2 -179.5(3)
O2 C10 C11 C12 -179.5(3)
O1 C2 C3 C4 -179.7(3)
O1 C2 C7 C6 178.9(3)
O3 C12 C13 C14 -177.4(4)
O4 C21 O5 C22 0.3(5)
